data_7239935
loop_
_publ_author_name
'Li, Yinghua'
'Zhu, Yingzu'
'Xiang, Shiqun'
'Fan, Weibin'
'Jin, Jiang'
'Huang, Deguang'

_publ_section_title
;
 Temperature controlled condensation of nitriles: efficient and convenient
 synthesis of \b-enaminonitriles, 4-aminopyrimidines and
 4-amidinopyrimidines in one system
;
_journal_issue 11
_journal_name_full 'RSC Advances'
_journal_page_first 6576
_journal_page_last 6583
_journal_paper_doi 10.1039/C9RA10866A
_journal_volume 10
_journal_year 2020
_chemical_formula_moiety 'C22 H19 N5 S'
_chemical_formula_sum 'C22 H19 N5 S'
_chemical_formula_weight 385.48
_space_group_IT_number 14
_space_group_name_Hall '-P 2yn'
_space_group_name_H-M_alt 'P 1 21/n 1'
_symmetry_cell_setting monoclinic
_symmetry_space_group_name_Hall '-P 2yn'
_symmetry_space_group_name_H-M 'P 1 21/n 1'
_atom_sites_solution_hydrogens geom
_atom_sites_solution_primary direct
_atom_sites_solution_secondary difmap
_audit_creation_method SHELXL-97
_audit_update_record
;
2019-09-27 deposited with the CCDC.	2020-01-21 downloaded from the CCDC.
;
_cell_angle_alpha 90.00
_cell_angle_beta 91.982(3)
_cell_angle_gamma 90.00
_cell_formula_units_Z 4
_cell_length_a 4.05790(12)
_cell_length_b 20.9622(7)
_cell_length_c 21.6800(6)
_cell_measurement_reflns_used 2566
_cell_measurement_temperature 100(2)
_cell_measurement_theta_max 72.0020
_cell_measurement_theta_min 4.0310
_cell_volume 1843.05(10)
_computing_cell_refinement 'CrysAlisPro 1.171.39.46e (Rigaku OD, 2018)'
_computing_data_collection 'CrysAlisPro 1.171.39.46e (Rigaku OD, 2018)'
_computing_data_reduction 'CrysAlisPro 1.171.39.46e (Rigaku OD, 2018)'
_computing_molecular_graphics 'Bruker SHELXTL'
_computing_publication_material 'Bruker SHELXTL'
_computing_structure_refinement 'SHELXL-97 (Sheldrick, 1997)'
_computing_structure_solution 'SHELXS-97 (Sheldrick, 1990)'
_diffrn_ambient_temperature 100(2)
_diffrn_detector_area_resol_mean 10.5594
_diffrn_measured_fraction_theta_full 0.992
_diffrn_measured_fraction_theta_max 0.992
_diffrn_measurement_device_type 'SuperNova, Dual, Cu at home/near, Atlas'
_diffrn_measurement_method '\w scans'
_diffrn_radiation_monochromator Mirror
_diffrn_radiation_source 'SuperNova (Cu) X-ray Source'
_diffrn_radiation_type CuK\a
_diffrn_radiation_wavelength 1.54184
_diffrn_reflns_av_R_equivalents 0.0222
_diffrn_reflns_av_sigmaI/netI 0.0305
_diffrn_reflns_limit_h_max 3
_diffrn_reflns_limit_h_min -4
_diffrn_reflns_limit_k_max 25
_diffrn_reflns_limit_k_min -25
_diffrn_reflns_limit_l_max 26
_diffrn_reflns_limit_l_min -26
_diffrn_reflns_number 6613
_diffrn_reflns_theta_full 69.95
_diffrn_reflns_theta_max 69.95
_diffrn_reflns_theta_min 4.08
_exptl_absorpt_coefficient_mu 1.698
_exptl_absorpt_correction_T_max 0.9668
_exptl_absorpt_correction_T_min 0.6298
_exptl_absorpt_correction_type multi-scan
_exptl_absorpt_process_details
; 
CrysAlisPro 1.171.39.46e (Rigaku Oxford Diffraction, 2018) 
Empirical absorption correction using spherical harmonics, 
 implemented in SCALE3 ABSPACK scaling algorithm. 
;
_exptl_crystal_colour colourless
_exptl_crystal_density_diffrn 1.389
_exptl_crystal_density_method 'not measured'
_exptl_crystal_description plate
_exptl_crystal_F_000 808
_exptl_crystal_size_max 0.30
_exptl_crystal_size_mid 0.20
_exptl_crystal_size_min 0.02
_refine_diff_density_max 0.259
_refine_diff_density_min -0.208
_refine_diff_density_rms 0.048
_refine_ls_extinction_method none
_refine_ls_goodness_of_fit_ref 1.041
_refine_ls_hydrogen_treatment mixed
_refine_ls_matrix_type full
_refine_ls_number_parameters 290
_refine_ls_number_reflns 3439
_refine_ls_number_restraints 145
_refine_ls_restrained_S_all 1.034
_refine_ls_R_factor_all 0.0473
_refine_ls_R_factor_gt 0.0377
_refine_ls_shift/su_max 0.001
_refine_ls_shift/su_mean 0.000
_refine_ls_structure_factor_coef Fsqd
_refine_ls_weighting_details 'calc w=1/[\s^2^(Fo^2^)+(0.0642P)^2^+0.2916P] where P=(Fo^2^+2Fc^2^)/3'
_refine_ls_weighting_scheme calc
_refine_ls_wR_factor_gt 0.1014
_refine_ls_wR_factor_ref 0.1081
_reflns_number_gt 2879
_reflns_number_total 3439
_reflns_threshold_expression >2sigma(I)
_cod_data_source_file c9ra10866a2.cif
_cod_data_source_block Compound6d
_cod_depositor_comments
;
The following automatic conversions were performed:

data item '_symmetry_cell_setting' value 'Monoclinic' was changed to
'monoclinic' in accordance with the
/home/data/users/saulius/crontab/automatic-downloads/rss-feeds/RSC/lib/dictionaries/cif_core.dic
dictionary named 'cif_core.dic' version 2.4.2 last updated on
2011-04-26.

Automatic conversion script
Id: cif_fix_values 7556 2019-12-06 15:28:31Z antanas 

 Adding full bibliography for 7239928--7239936.cif.
;
_cod_original_cell_volume 1843.05(9)
_cod_original_sg_symbol_H-M 'P 21/n'
_cod_database_code 7239935

loop_
_symmetry_equiv_pos_as_xyz
'x, y, z'
'-x+1/2, y+1/2, -z+1/2'
'-x, -y, -z'
'x-1/2, -y-1/2, z-1/2'

loop_
_atom_site_label
_atom_site_type_symbol
_atom_site_fract_x
_atom_site_fract_y
_atom_site_fract_z
_atom_site_U_iso_or_equiv
_atom_site_adp_type
_atom_site_occupancy
_atom_site_symmetry_multiplicity
_atom_site_calc_flag
_atom_site_refinement_flags
_atom_site_disorder_assembly
_atom_site_disorder_group
C1 C 0.7503(4) 0.77356(7) 0.56123(7) 0.0186(3) Uani 1 1 d . . .
C2 C 0.6404(3) 0.70930(7) 0.56169(7) 0.0181(3) Uani 1 1 d . . .
C3 C 0.4259(4) 0.68495(7) 0.50850(7) 0.0196(3) Uani 1 1 d . . .
H3A H 0.2497 0.7166 0.4995 0.023 Uiso 1 1 calc R . .
H3B H 0.3184 0.6450 0.5214 0.023 Uiso 1 1 calc R . .
C4 C 0.6070(4) 0.67199(8) 0.44913(7) 0.0225(3) Uani 1 1 d . . .
H4A H 0.4498 0.6565 0.4172 0.034 Uiso 1 1 calc R . .
H4B H 0.7776 0.6396 0.4570 0.034 Uiso 1 1 calc R . .
H4C H 0.7097 0.7115 0.4351 0.034 Uiso 1 1 calc R . .
C5 C 0.7280(3) 0.67350(7) 0.61381(6) 0.0179(3) Uani 1 1 d . . .
C6 C 0.6376(3) 0.60524(7) 0.62131(6) 0.0183(3) Uani 1 1 d . . .
C7 C 0.7034(4) 0.55939(7) 0.57665(7) 0.0204(3) Uani 1 1 d . . .
H7A H 0.8067 0.5718 0.5399 0.024 Uiso 1 1 calc R . .
C8 C 0.6199(4) 0.49609(7) 0.58535(7) 0.0230(3) Uani 1 1 d . . .
H8A H 0.6680 0.4653 0.5548 0.028 Uiso 1 1 calc R . .
C9 C 0.4663(4) 0.47763(8) 0.63854(7) 0.0239(3) Uani 1 1 d . . .
H9A H 0.4052 0.4343 0.6442 0.029 Uiso 1 1 calc R . .
C10 C 0.4021(4) 0.52229(8) 0.68338(7) 0.0248(3) Uani 1 1 d . . .
H10A H 0.2972 0.5094 0.7198 0.030 Uiso 1 1 calc R . .
C11 C 0.4880(4) 0.58510(7) 0.67589(7) 0.0208(3) Uani 1 1 d . . .
H11A H 0.4467 0.6151 0.7075 0.025 Uiso 1 1 calc R . .
C12 C 0.9916(4) 0.75931(7) 0.65734(6) 0.0186(3) Uani 1 1 d . . .
S1 S 1.3072(3) 0.86381(4) 0.71113(5) 0.0239(2) Uani 0.715(2) 1 d PU A 1
C13 C 1.1837(4) 0.78610(7) 0.70969(7) 0.0205(3) Uani 0.715(2) 1 d PU A 1
C14 C 1.289(2) 0.7556(3) 0.7622(3) 0.0267(9) Uani 0.715(2) 1 d PU A 1
H14A H 1.2431 0.7118 0.7697 0.032 Uiso 0.715(2) 1 calc PR A 1
C15 C 1.4729(17) 0.79426(18) 0.8054(3) 0.0244(7) Uani 0.715(2) 1 d PU A 1
H15A H 1.5623 0.7800 0.8440 0.029 Uiso 0.715(2) 1 calc PR A 1
C16 C 1.5015(12) 0.8549(2) 0.78272(14) 0.0228(7) Uani 0.715(2) 1 d PU A 1
H16A H 1.6153 0.8883 0.8040 0.027 Uiso 0.715(2) 1 calc PR A 1
S1' S 1.2781(12) 0.74305(15) 0.77160(16) 0.0225(6) Uani 0.285(2) 1 d PDU A 2
C13' C 1.1837(4) 0.78610(7) 0.70969(7) 0.0205(3) Uani 0.285(2) 1 d PDU A 2
C14' C 1.298(3) 0.8469(4) 0.7112(6) 0.0249(13) Uani 0.285(2) 1 d PDU A 2
H14B H 1.2665 0.8768 0.6786 0.030 Uiso 0.285(2) 1 calc PR A 2
C15' C 1.472(3) 0.8604(7) 0.7683(4) 0.0247(12) Uani 0.285(2) 1 d PDU A 2
H15B H 1.5679 0.9003 0.7795 0.030 Uiso 0.285(2) 1 calc PR A 2
C16' C 1.479(5) 0.8076(5) 0.8036(7) 0.0251(13) Uani 0.285(2) 1 d PDU A 2
H16B H 1.5867 0.8062 0.8432 0.030 Uiso 0.285(2) 1 calc PR A 2
C17 C 0.7496(4) 0.86816(7) 0.50201(7) 0.0212(3) Uani 1 1 d . . .
C18 C 0.6302(4) 0.89903(8) 0.44296(7) 0.0223(3) Uani 1 1 d . . .
C19 C 0.4622(4) 0.86327(8) 0.39797(8) 0.0280(4) Uani 1 1 d . . .
H19A H 0.4217 0.8191 0.4042 0.034 Uiso 1 1 calc R . .
C20 C 0.3547(4) 0.89318(9) 0.34393(8) 0.0318(4) Uani 1 1 d . . .
H20A H 0.2434 0.8697 0.3120 0.038 Uiso 1 1 calc R . .
C21 C 0.4122(4) 0.95763(9) 0.33727(8) 0.0294(4) Uani 1 1 d . . .
H21A H 0.3372 0.9798 0.3012 0.035 Uiso 1 1 calc R . .
C22 C 0.5823(4) 0.98915(9) 0.38457(8) 0.0305(4) Uani 1 1 d . . .
H22A H 0.6225 1.0335 0.3797 0.037 Uiso 1 1 calc R . .
N1 N 0.6640(3) 0.80868(6) 0.50922(6) 0.0207(3) Uani 1 1 d . . .
N2 N 0.9296(3) 0.79815(6) 0.60900(6) 0.0200(3) Uani 1 1 d . A .
N3 N 0.9006(3) 0.69872(6) 0.66257(6) 0.0193(3) Uani 1 1 d . A .
N4 N 0.9296(4) 0.90469(7) 0.54046(6) 0.0274(3) Uani 1 1 d . . .
H4D H 1.0063 0.8890 0.5758 0.033 Uiso 1 1 calc R . .
H4E H 0.9718 0.9445 0.5306 0.033 Uiso 1 1 calc R . .
N5 N 0.6937(4) 0.96123(7) 0.43667(6) 0.0268(3) Uani 1 1 d . . .

loop_
_atom_site_aniso_label
_atom_site_aniso_U_11
_atom_site_aniso_U_22
_atom_site_aniso_U_33
_atom_site_aniso_U_23
_atom_site_aniso_U_13
_atom_site_aniso_U_12
C1 0.0197(7) 0.0188(7) 0.0174(7) -0.0014(6) 0.0017(5) 0.0009(6)
C2 0.0167(7) 0.0183(7) 0.0194(7) -0.0015(6) 0.0020(5) 0.0012(5)
C3 0.0185(7) 0.0194(7) 0.0206(7) 0.0001(6) -0.0023(5) -0.0013(5)
C4 0.0265(8) 0.0230(8) 0.0178(7) -0.0020(6) -0.0040(6) -0.0005(6)
C5 0.0178(7) 0.0184(7) 0.0176(7) -0.0021(6) 0.0018(5) 0.0011(6)
C6 0.0177(7) 0.0185(7) 0.0185(7) 0.0011(6) -0.0025(5) 0.0000(5)
C7 0.0232(7) 0.0200(7) 0.0179(7) 0.0006(6) -0.0002(5) -0.0006(6)
C8 0.0270(8) 0.0202(7) 0.0215(7) -0.0017(6) -0.0027(6) 0.0006(6)
C9 0.0254(8) 0.0202(7) 0.0258(8) 0.0036(6) -0.0050(6) -0.0017(6)
C10 0.0290(8) 0.0251(8) 0.0203(7) 0.0059(6) -0.0004(6) -0.0020(6)
C11 0.0223(7) 0.0238(8) 0.0161(7) -0.0025(6) -0.0016(5) 0.0014(6)
C12 0.0183(7) 0.0200(7) 0.0176(7) -0.0024(6) 0.0012(5) 0.0019(5)
S1 0.0283(3) 0.0192(4) 0.0239(3) -0.0051(3) -0.0011(2) -0.0054(3)
C13 0.0209(7) 0.0210(7) 0.0196(7) -0.0045(6) 0.0018(5) 0.0020(5)
C14 0.0296(14) 0.0271(18) 0.0234(18) -0.0007(13) 0.0021(14) -0.0003(15)
C15 0.0243(11) 0.0290(16) 0.0197(10) -0.0013(13) -0.0005(9) 0.0038(15)
C16 0.0228(13) 0.0290(15) 0.0164(15) -0.0077(13) -0.0025(11) -0.0007(10)
S1' 0.0268(9) 0.0257(13) 0.0146(10) 0.0011(7) -0.0035(8) 0.0033(9)
C13' 0.0209(7) 0.0210(7) 0.0196(7) -0.0045(6) 0.0018(5) 0.0020(5)
C14' 0.029(2) 0.023(2) 0.023(2) -0.004(2) -0.0002(19) 0.000(2)
C15' 0.026(2) 0.026(2) 0.022(2) -0.005(2) 0.000(2) -0.0027(19)
C16' 0.026(2) 0.030(3) 0.020(2) -0.006(2) -0.0020(19) 0.001(2)
C17 0.0225(7) 0.0208(7) 0.0204(7) -0.0004(6) 0.0006(6) 0.0007(6)
C18 0.0231(8) 0.0227(8) 0.0210(7) 0.0018(6) 0.0011(5) 0.0003(6)
C19 0.0321(9) 0.0240(8) 0.0275(8) 0.0017(7) -0.0050(6) -0.0021(6)
C20 0.0342(9) 0.0341(9) 0.0265(8) 0.0011(7) -0.0078(7) -0.0036(7)
C21 0.0292(8) 0.0324(9) 0.0263(8) 0.0089(7) -0.0034(6) -0.0013(7)
C22 0.0364(9) 0.0255(8) 0.0294(8) 0.0089(7) -0.0023(7) -0.0037(7)
N1 0.0237(6) 0.0186(6) 0.0198(6) 0.0007(5) -0.0011(5) -0.0003(5)
N2 0.0220(6) 0.0192(6) 0.0188(6) -0.0022(5) 0.0006(5) -0.0001(5)
N3 0.0200(6) 0.0190(6) 0.0189(6) -0.0023(5) 0.0002(4) 0.0005(5)
N4 0.0404(8) 0.0179(6) 0.0233(6) 0.0028(5) -0.0074(6) -0.0048(6)
N5 0.0331(7) 0.0225(7) 0.0247(6) 0.0044(5) -0.0021(5) -0.0027(6)

loop_
_atom_type_symbol
_atom_type_description
_atom_type_scat_dispersion_real
_atom_type_scat_dispersion_imag
_atom_type_scat_source
C C 0.0181 0.0091 'International Tables Vol C Tables 4.2.6.8 and 6.1.1.4'
H H 0.0000 0.0000 'International Tables Vol C Tables 4.2.6.8 and 6.1.1.4'
N N 0.0311 0.0180 'International Tables Vol C Tables 4.2.6.8 and 6.1.1.4'
S S 0.3331 0.5567 'International Tables Vol C Tables 4.2.6.8 and 6.1.1.4'

loop_
_geom_angle_atom_site_label_1
_geom_angle_atom_site_label_2
_geom_angle_atom_site_label_3
_geom_angle
_geom_angle_site_symmetry_1
_geom_angle_site_symmetry_3
_geom_angle_publ_flag
N2 C1 N1 122.57(13) . . ?
N2 C1 C2 121.29(13) . . ?
N1 C1 C2 116.14(13) . . ?
C5 C2 C1 116.47(13) . . ?
C5 C2 C3 124.20(13) . . ?
C1 C2 C3 119.26(13) . . ?
C2 C3 C4 114.97(12) . . ?
C2 C3 H3A 108.5 . . ?
C4 C3 H3A 108.5 . . ?
C2 C3 H3B 108.5 . . ?
C4 C3 H3B 108.5 . . ?
H3A C3 H3B 107.5 . . ?
C3 C4 H4A 109.5 . . ?
C3 C4 H4B 109.5 . . ?
H4A C4 H4B 109.5 . . ?
C3 C4 H4C 109.5 . . ?
H4A C4 H4C 109.5 . . ?
H4B C4 H4C 109.5 . . ?
N3 C5 C2 122.24(13) . . ?
N3 C5 C6 114.38(12) . . ?
C2 C5 C6 123.37(13) . . ?
C7 C6 C11 118.23(14) . . ?
C7 C6 C5 122.17(13) . . ?
C11 C6 C5 119.57(13) . . ?
C8 C7 C6 120.78(14) . . ?
C8 C7 H7A 119.6 . . ?
C6 C7 H7A 119.6 . . ?
C7 C8 C9 120.05(15) . . ?
C7 C8 H8A 120.0 . . ?
C9 C8 H8A 120.0 . . ?
C10 C9 C8 119.88(15) . . ?
C10 C9 H9A 120.1 . . ?
C8 C9 H9A 120.1 . . ?
C11 C10 C9 120.80(15) . . ?
C11 C10 H10A 119.6 . . ?
C9 C10 H10A 119.6 . . ?
C10 C11 C6 120.23(14) . . ?
C10 C11 H11A 119.9 . . ?
C6 C11 H11A 119.9 . . ?
N3 C12 N2 126.93(13) . . ?
N3 C12 C13 116.21(13) . . ?
N2 C12 C13 116.85(13) . . ?
C13 S1 C16 92.19(19) . . ?
C14 C13 C12 127.6(3) . . ?
C14 C13 S1 110.5(3) . . ?
C12 C13 S1 121.89(12) . . ?
C13 C14 C15 115.0(5) . . ?
C13 C14 H14A 122.5 . . ?
C15 C14 H14A 122.5 . . ?
C16 C15 C14 109.9(5) . . ?
C16 C15 H15A 125.0 . . ?
C14 C15 H15A 125.0 . . ?
C15 C16 S1 112.4(4) . . ?
C15 C16 H16A 123.8 . . ?
S1 C16 H16A 123.8 . . ?
C15' C14' H14B 124.3 . . ?
C16' C15' C14' 109.2(12) . . ?
C16' C15' H15B 125.4 . . ?
C14' C15' H15B 125.4 . . ?
C15' C16' S1' 114.8(11) . . ?
C15' C16' H16B 122.6 . . ?
S1' C16' H16B 122.6 . . ?
N1 C17 N4 128.10(14) . . ?
N1 C17 C18 115.78(13) . . ?
N4 C17 C18 116.12(14) . . ?
N5 C18 C19 123.08(14) . . ?
N5 C18 C17 116.76(14) . . ?
C19 C18 C17 120.16(14) . . ?
C20 C19 C18 118.79(16) . . ?
C20 C19 H19A 120.6 . . ?
C18 C19 H19A 120.6 . . ?
C21 C20 C19 118.83(16) . . ?
C21 C20 H20A 120.6 . . ?
C19 C20 H20A 120.6 . . ?
C20 C21 C22 118.15(15) . . ?
C20 C21 H21A 120.9 . . ?
C22 C21 H21A 120.9 . . ?
N5 C22 C21 124.23(16) . . ?
N5 C22 H22A 117.9 . . ?
C21 C22 H22A 117.9 . . ?
C17 N1 C1 123.08(13) . . ?
C12 N2 C1 116.68(13) . . ?
C12 N3 C5 116.35(12) . . ?
C17 N4 H4D 120.0 . . ?
C17 N4 H4E 120.0 . . ?
H4D N4 H4E 120.0 . . ?
C22 N5 C18 116.90(14) . . ?

loop_
_geom_bond_atom_site_label_1
_geom_bond_atom_site_label_2
_geom_bond_distance
_geom_bond_site_symmetry_2
_geom_bond_publ_flag
C1 N2 1.3473(19) . ?
C1 N1 1.3816(19) . ?
C1 C2 1.419(2) . ?
C2 C5 1.392(2) . ?
C2 C3 1.5095(19) . ?
C3 C4 1.528(2) . ?
C3 H3A 0.9900 . ?
C3 H3B 0.9900 . ?
C4 H4A 0.9800 . ?
C4 H4B 0.9800 . ?
C4 H4C 0.9800 . ?
C5 N3 1.3552(19) . ?
C5 C6 1.488(2) . ?
C6 C7 1.397(2) . ?
C6 C11 1.413(2) . ?
C7 C8 1.384(2) . ?
C7 H7A 0.9500 . ?
C8 C9 1.385(2) . ?
C8 H8A 0.9500 . ?
C9 C10 1.381(2) . ?
C9 H9A 0.9500 . ?
C10 C11 1.373(2) . ?
C10 H10A 0.9500 . ?
C11 H11A 0.9500 . ?
C12 N3 1.329(2) . ?
C12 N2 1.344(2) . ?
C12 C13 1.466(2) . ?
S1 C13 1.7043(17) . ?
S1 C16 1.726(3) . ?
C13 C14 1.362(6) . ?
C14 C15 1.429(8) . ?
C14 H14A 0.9500 . ?
C15 C16 1.369(5) . ?
C15 H15A 0.9500 . ?
C16 H16A 0.9500 . ?
S1' C16' 1.714(9) . ?
C14' C15' 1.432(9) . ?
C14' H14B 0.9500 . ?
C15' C16' 1.344(9) . ?
C15' H15B 0.9500 . ?
C16' H16B 0.9500 . ?
C17 N1 1.305(2) . ?
C17 N4 1.331(2) . ?
C17 C18 1.500(2) . ?
C18 N5 1.337(2) . ?
C18 C19 1.390(2) . ?
C19 C20 1.386(2) . ?
C19 H19A 0.9500 . ?
C20 C21 1.379(3) . ?
C20 H20A 0.9500 . ?
C21 C22 1.384(2) . ?
C21 H21A 0.9500 . ?
C22 N5 1.337(2) . ?
C22 H22A 0.9500 . ?
N4 H4D 0.8800 . ?
N4 H4E 0.8800 . ?

loop_
_geom_torsion_atom_site_label_1
_geom_torsion_atom_site_label_2
_geom_torsion_atom_site_label_3
_geom_torsion_atom_site_label_4
_geom_torsion
_geom_torsion_site_symmetry_1
_geom_torsion_site_symmetry_2
_geom_torsion_site_symmetry_3
_geom_torsion_site_symmetry_4
_geom_torsion_publ_flag
N2 C1 C2 C5 0.0(2) . . . . ?
N1 C1 C2 C5 179.66(13) . . . . ?
N2 C1 C2 C3 176.96(13) . . . . ?
N1 C1 C2 C3 -3.3(2) . . . . ?
C5 C2 C3 C4 -108.17(17) . . . . ?
C1 C2 C3 C4 75.07(17) . . . . ?
C1 C2 C5 N3 1.9(2) . . . . ?
C3 C2 C5 N3 -174.96(13) . . . . ?
C1 C2 C5 C6 -179.00(13) . . . . ?
C3 C2 C5 C6 4.2(2) . . . . ?
N3 C5 C6 C7 -128.82(14) . . . . ?
C2 C5 C6 C7 52.0(2) . . . . ?
N3 C5 C6 C11 49.45(18) . . . . ?
C2 C5 C6 C11 -129.73(15) . . . . ?
C11 C6 C7 C8 0.9(2) . . . . ?
C5 C6 C7 C8 179.18(13) . . . . ?
C6 C7 C8 C9 0.6(2) . . . . ?
C7 C8 C9 C10 -1.2(2) . . . . ?
C8 C9 C10 C11 0.2(2) . . . . ?
C9 C10 C11 C6 1.4(2) . . . . ?
C7 C6 C11 C10 -1.9(2) . . . . ?
C5 C6 C11 C10 179.77(13) . . . . ?
N3 C12 C13 C14 2.3(5) . . . . ?
N2 C12 C13 C14 -176.9(5) . . . . ?
N3 C12 C13 S1 -177.83(12) . . . . ?
N2 C12 C13 S1 3.0(2) . . . . ?
C16 S1 C13 C14 0.1(4) . . . . ?
C16 S1 C13 C12 -179.8(2) . . . . ?
C12 C13 C14 C15 179.9(5) . . . . ?
S1 C13 C14 C15 0.0(8) . . . . ?
C13 C14 C15 C16 -0.1(10) . . . . ?
C14 C15 C16 S1 0.2(8) . . . . ?
C13 S1 C16 C15 -0.2(4) . . . . ?
C14' C15' C16' S1' -1.2(19) . . . . ?
N1 C17 C18 N5 175.07(14) . . . . ?
N4 C17 C18 N5 -5.0(2) . . . . ?
N1 C17 C18 C19 -4.8(2) . . . . ?
N4 C17 C18 C19 175.09(15) . . . . ?
N5 C18 C19 C20 0.0(3) . . . . ?
C17 C18 C19 C20 179.94(15) . . . . ?
C18 C19 C20 C21 -1.4(3) . . . . ?
C19 C20 C21 C22 1.5(3) . . . . ?
C20 C21 C22 N5 -0.3(3) . . . . ?
N4 C17 N1 C1 0.9(3) . . . . ?
C18 C17 N1 C1 -179.22(13) . . . . ?
N2 C1 N1 C17 0.3(2) . . . . ?
C2 C1 N1 C17 -179.44(14) . . . . ?
N3 C12 N2 C1 1.5(2) . . . . ?
C13 C12 N2 C1 -179.38(12) . . . . ?
N1 C1 N2 C12 178.78(13) . . . . ?
C2 C1 N2 C12 -1.5(2) . . . . ?
N2 C12 N3 C5 0.2(2) . . . . ?
C13 C12 N3 C5 -178.89(12) . . . . ?
C2 C5 N3 C12 -2.0(2) . . . . ?
C6 C5 N3 C12 178.84(13) . . . . ?
C21 C22 N5 C18 -0.9(3) . . . . ?
C19 C18 N5 C22 1.1(3) . . . . ?
C17 C18 N5 C22 -178.81(15) . . . . ?
